data_4029418
loop_
_publ_author_name
'Tan, Wei'
'Du, Bai-Xiang'
'Li, Xin'
'Zhu, Xu'
'Shi, Feng'
'Tu, Shu-Jiang'

_publ_section_title
;
 Catalytic Asymmetric Aza-ene Reaction of 3-Indolylmethanols with Cyclic
 Enaminones: Enantioselective Approach to C3-Functionalized Indoles.
;
_journal_issue 10
_journal_name_full 'The Journal of organic chemistry'
_journal_page_first 4635
_journal_page_last 4643
_journal_paper_doi 10.1021/jo500644v
_journal_volume 79
_journal_year 2014
_chemical_absolute_configuration ad
_chemical_formula_sum 'C33 H33 Cl2 N3 O3'
_chemical_formula_weight 590.52
_chemical_name_systematic
; 
 ? 
;
_space_group_crystal_system monoclinic
_space_group_IT_number 4
_space_group_name_Hall 'P 2yb'
_space_group_name_H-M_alt 'P 1 21 1'
_symmetry_space_group_name_Hall 'P 2yb'
_symmetry_space_group_name_H-M 'P 1 21 1'
_atom_sites_solution_hydrogens geom
_audit_creation_method SHELXL-2013
_cell_angle_alpha 90
_cell_angle_beta 90.594(4)
_cell_angle_gamma 90
_cell_formula_units_Z 4
_cell_length_a 11.7883(6)
_cell_length_b 17.9576(9)
_cell_length_c 14.1225(7)
_cell_measurement_reflns_used 2392
_cell_measurement_temperature 140(2)
_cell_measurement_theta_max 60.38
_cell_measurement_theta_min 3.13
_cell_volume 2989.4(3)
_computing_cell_refinement 'Bruker SAINT'
_computing_data_collection 'Bruker APEX2'
_computing_data_reduction 'Bruker SAINT'
_computing_molecular_graphics 'Bruker SHELXTL'
_computing_publication_material 'Bruker SHELXTL'
_computing_structure_refinement 'SHELXL-2013 (Sheldrick, 2013)'
_computing_structure_solution 'SHELXS-97 (Sheldrick, 2008)'
_diffrn_ambient_temperature 140(2)
_diffrn_measured_fraction_theta_full 0.956
_diffrn_measured_fraction_theta_max 0.938
_diffrn_measurement_device_type 'Bruker APEX-II CCD'
_diffrn_measurement_method '\f and \w scans'
_diffrn_radiation_type CuK\a
_diffrn_radiation_wavelength 1.54178
_diffrn_reflns_av_R_equivalents 0.0807
_diffrn_reflns_av_unetI/netI 0.0976
_diffrn_reflns_Laue_measured_fraction_full 0.956
_diffrn_reflns_Laue_measured_fraction_max 0.938
_diffrn_reflns_limit_h_max 14
_diffrn_reflns_limit_h_min -14
_diffrn_reflns_limit_k_max 15
_diffrn_reflns_limit_k_min -20
_diffrn_reflns_limit_l_max 17
_diffrn_reflns_limit_l_min -17
_diffrn_reflns_number 24313
_diffrn_reflns_point_group_measured_fraction_full 0.749
_diffrn_reflns_point_group_measured_fraction_max 0.731
_diffrn_reflns_theta_full 67.679
_diffrn_reflns_theta_max 69.803
_diffrn_reflns_theta_min 3.129
_exptl_absorpt_coefficient_mu 2.261
_exptl_absorpt_correction_T_max 0.7533
_exptl_absorpt_correction_T_min 0.5912
_exptl_absorpt_correction_type multi-scan
_exptl_absorpt_process_details sadabs
_exptl_crystal_colour colourless
_exptl_crystal_density_diffrn 1.312
_exptl_crystal_description needle
_exptl_crystal_F_000 1240
_exptl_crystal_size_max 0.200
_exptl_crystal_size_mid 0.080
_exptl_crystal_size_min 0.020
_refine_diff_density_max 0.311
_refine_diff_density_min -0.533
_refine_diff_density_rms 0.065
_refine_ls_abs_structure_details
; 
 Flack x determined using 1765 quotients [(I+)-(I-)]/[(I+)+(I-)] 
 (Parsons and Flack (2004), Acta Cryst. A60, s61). 
;
_refine_ls_abs_structure_Flack 0.045(18)
_refine_ls_extinction_method none
_refine_ls_goodness_of_fit_ref 1.026
_refine_ls_hydrogen_treatment constr
_refine_ls_matrix_type full
_refine_ls_number_parameters 747
_refine_ls_number_reflns 8251
_refine_ls_number_restraints 1
_refine_ls_restrained_S_all 1.026
_refine_ls_R_factor_all 0.0797
_refine_ls_R_factor_gt 0.0618
_refine_ls_shift/su_max 0.008
_refine_ls_shift/su_mean 0.000
_refine_ls_structure_factor_coef Fsqd
_refine_ls_weighting_details 'w=1/[\s^2^(Fo^2^)+(0.0966P)^2^+0.3206P] where P=(Fo^2^+2Fc^2^)/3'
_refine_ls_weighting_scheme calc
_refine_ls_wR_factor_gt 0.1624
_refine_ls_wR_factor_ref 0.1786
_reflns_Friedel_coverage 0.506
_reflns_Friedel_fraction_full 0.527
_reflns_Friedel_fraction_max 0.509
_reflns_number_gt 6576
_reflns_number_total 8251
_reflns_threshold_expression 'I > 2\s(I)'
_cod_data_source_file jo500644v_si_002.cif
_cod_data_source_block cu_dm14205_0m
_cod_depositor_comments 'Adding full bibliography for 4029418--4029419.cif.'
_cod_database_code 4029418
_shelx_space_group_comment
; 
The symmetry employed for this shelxl refinement is uniquely defined 
by the following loop, which should always be used as a source of 
symmetry information in preference to the above space-group names. 
They are only intended as comments. 
;
_shelx_estimated_absorpt_t_min 0.661
_shelx_estimated_absorpt_t_max 0.956
_shelxl_version_number 2013-4

loop_
_space_group_symop_operation_xyz
'x, y, z'
'-x, y+1/2, -z'

loop_
_atom_site_label
_atom_site_type_symbol
_atom_site_fract_x
_atom_site_fract_y
_atom_site_fract_z
_atom_site_U_iso_or_equiv
_atom_site_adp_type
_atom_site_occupancy
_atom_site_site_symmetry_order
_atom_site_calc_flag
_atom_site_refinement_flags_posn
_atom_site_refinement_flags_adp
N1 N 0.4164(4) 0.1889(3) 0.1856(4) 0.0353(12) Uani 1 1 d . .
H1A H 0.4053 0.1721 0.1277 0.042 Uiso 1 1 calc R U
N2 N 0.5256(5) 0.3534(3) -0.1176(4) 0.0356(12) Uani 1 1 d . .
N3 N 0.5434(5) 0.0762(3) -0.0313(4) 0.0404(13) Uani 1 1 d . .
H3A H 0.5282 0.0333 -0.0588 0.048 Uiso 1 1 calc R U
N4 N 0.7199(4) 0.1253(3) 0.6967(4) 0.0363(12) Uani 1 1 d . .
H4C H 0.7335 0.1244 0.7581 0.044 Uiso 1 1 calc R U
N5 N 1.1379(4) 0.0413(3) 0.8189(4) 0.0373(12) Uani 1 1 d . .
N6 N 0.8540(4) 0.2439(3) 0.9061(4) 0.0378(12) Uani 1 1 d . .
H6A H 0.8261 0.2646 0.9573 0.045 Uiso 1 1 calc R U
O1 O 0.4937(4) 0.4270(3) 0.0650(3) 0.0420(11) Uani 1 1 d . .
O2 O 0.6763(4) 0.3367(3) -0.0150(3) 0.0376(10) Uani 1 1 d . .
O3 O 0.3454(4) -0.0102(3) 0.4809(4) 0.0561(15) Uani 1 1 d . .
O4 O 1.0395(3) -0.0258(3) 0.6494(3) 0.0370(10) Uani 1 1 d . .
O5 O 1.1355(4) 0.1241(3) 0.6946(3) 0.0409(11) Uani 1 1 d . .
O6 O 0.3480(4) 0.2968(3) 0.5818(4) 0.0458(12) Uani 1 1 d . .
C1 C 0.4512(5) 0.2599(4) 0.1950(4) 0.0307(12) Uani 1 1 d . .
C2 C 0.4618(6) 0.2887(4) 0.2937(5) 0.0394(14) Uani 1 1 d . .
H2A H 0.5412 0.2821 0.3156 0.047 Uiso 1 1 calc R U
H2B H 0.4130 0.2584 0.3353 0.047 Uiso 1 1 calc R U
C3 C 0.4294(6) 0.3703(4) 0.3046(5) 0.0378(14) Uani 1 1 d . .
C4 C 0.4907(7) 0.4151(4) 0.2313(5) 0.0485(18) Uani 1 1 d . .
H4A H 0.5709 0.4205 0.2518 0.058 Uiso 1 1 calc R U
H4B H 0.4570 0.4656 0.2292 0.058 Uiso 1 1 calc R U
C5 C 0.4883(5) 0.3832(4) 0.1327(4) 0.0350(14) Uani 1 1 d . .
C6 C 0.4803(5) 0.3037(3) 0.1188(4) 0.0310(13) Uani 1 1 d . .
C7 C 0.3018(6) 0.3778(5) 0.2903(6) 0.0537(19) Uani 1 1 d . .
H7A H 0.2800 0.4302 0.2959 0.080 Uiso 1 1 calc R U
H7B H 0.2626 0.3485 0.3386 0.080 Uiso 1 1 calc R U
H7C H 0.2806 0.3593 0.2273 0.080 Uiso 1 1 calc R U
C8 C 0.4615(7) 0.3975(4) 0.4033(5) 0.0489(17) Uani 1 1 d . .
H8A H 0.5394 0.3822 0.4185 0.073 Uiso 1 1 calc R U
H8B H 0.4097 0.3759 0.4497 0.073 Uiso 1 1 calc R U
H8C H 0.4562 0.4520 0.4055 0.073 Uiso 1 1 calc R U
C9 C 0.4904(5) 0.2771(3) 0.0156(4) 0.0296(12) Uani 1 1 d . .
C10 C 0.5774(5) 0.3267(4) -0.0373(4) 0.0330(13) Uani 1 1 d . .
C11 C 0.3853(5) 0.2880(4) -0.0443(5) 0.0350(13) Uani 1 1 d . .
C12 C 0.2768(5) 0.2601(4) -0.0341(5) 0.0406(15) Uani 1 1 d . .
H12 H 0.2586 0.2299 0.0188 0.049 Uiso 1 1 calc R U
C13 C 0.1941(6) 0.2770(5) -0.1027(6) 0.0519(19) Uani 1 1 d . .
H13 H 0.1195 0.2576 -0.0970 0.062 Uiso 1 1 calc R U
C14 C 0.2214(7) 0.3221(5) -0.1789(5) 0.054(2) Uani 1 1 d . .
H14 H 0.1651 0.3325 -0.2257 0.065 Uiso 1 1 calc R U
C15 C 0.3301(7) 0.3528(5) -0.1885(5) 0.0493(18) Uani 1 1 d . .
H15 H 0.3475 0.3857 -0.2390 0.059 Uiso 1 1 calc R U
C16 C 0.4107(6) 0.3330(4) -0.1215(5) 0.0414(15) Uani 1 1 d . .
C17 C 0.5736(7) 0.4109(5) -0.1765(5) 0.055(2) Uani 1 1 d . .
H17A H 0.6544 0.4165 -0.1612 0.083 Uiso 1 1 calc R U
H17B H 0.5343 0.4580 -0.1649 0.083 Uiso 1 1 calc R U
H17C H 0.5646 0.3970 -0.2433 0.083 Uiso 1 1 calc R U
C18 C 0.5338(5) 0.1977(3) 0.0082(4) 0.0301(12) Uani 1 1 d . .
C19 C 0.4872(6) 0.1417(4) -0.0461(5) 0.0388(14) Uani 1 1 d . .
H19 H 0.4245 0.1478 -0.0882 0.047 Uiso 1 1 calc R U
C20 C 0.6266(5) 0.1636(4) 0.0591(4) 0.0338(13) Uani 1 1 d . .
C21 C 0.7067(5) 0.1901(4) 0.1271(5) 0.0372(14) Uani 1 1 d . .
H21 H 0.7097 0.2413 0.1441 0.045 Uiso 1 1 calc R U
C22 C 0.7805(6) 0.1388(4) 0.1679(5) 0.0446(16) Uani 1 1 d . .
H22 H 0.8329 0.1549 0.2152 0.054 Uiso 1 1 calc R U
C23 C 0.7794(6) 0.0638(4) 0.1410(5) 0.0467(17) Uani 1 1 d . .
H23 H 0.8321 0.0303 0.1693 0.056 Uiso 1 1 calc R U
C24 C 0.7036(6) 0.0378(4) 0.0746(5) 0.0456(17) Uani 1 1 d . .
H24 H 0.7024 -0.0132 0.0567 0.055 Uiso 1 1 calc R U
C25 C 0.6278(5) 0.0892(4) 0.0340(4) 0.0377(15) Uani 1 1 d . .
C26 C 0.3959(5) 0.1382(4) 0.2627(4) 0.0333(13) Uani 1 1 d . .
C27 C 0.2911(5) 0.1364(4) 0.3042(5) 0.0417(15) Uani 1 1 d . .
H27 H 0.2323 0.1684 0.2822 0.050 Uiso 1 1 calc R U
C28 C 0.2713(5) 0.0868(4) 0.3794(5) 0.0419(16) Uani 1 1 d . .
H28 H 0.1993 0.0856 0.4089 0.050 Uiso 1 1 calc R U
C29 C 0.3557(5) 0.0408(4) 0.4094(4) 0.0369(14) Uani 1 1 d . .
C30 C 0.4614(6) 0.0430(5) 0.3653(5) 0.0464(17) Uani 1 1 d . .
H30 H 0.5203 0.0108 0.3867 0.056 Uiso 1 1 calc R U
C31 C 0.4811(5) 0.0905(4) 0.2923(5) 0.0396(15) Uani 1 1 d . .
H31 H 0.5526 0.0909 0.2620 0.048 Uiso 1 1 calc R U
C32 C 0.2392(7) -0.0133(5) 0.5284(5) 0.053(2) Uani 1 1 d . .
H32A H 0.2221 0.0356 0.5556 0.080 Uiso 1 1 calc R U
H32B H 0.2433 -0.0505 0.5791 0.080 Uiso 1 1 calc R U
H32C H 0.1792 -0.0271 0.4832 0.080 Uiso 1 1 calc R U
C33 C 0.7915(5) 0.0875(4) 0.6419(4) 0.0328(13) Uani 1 1 d . .
C34 C 0.7468(5) 0.0702(4) 0.5424(4) 0.0384(15) Uani 1 1 d . .
H34A H 0.7168 0.1167 0.5142 0.046 Uiso 1 1 calc R U
H34B H 0.6827 0.0349 0.5478 0.046 Uiso 1 1 calc R U
C35 C 0.8340(5) 0.0371(4) 0.4750(4) 0.0382(15) Uani 1 1 d . .
C36 C 0.8981(5) -0.0240(4) 0.5283(4) 0.0374(14) Uani 1 1 d . .
H36A H 0.9580 -0.0444 0.4871 0.045 Uiso 1 1 calc R U
H36B H 0.8451 -0.0649 0.5433 0.045 Uiso 1 1 calc R U
C37 C 0.9524(5) 0.0045(4) 0.6201(4) 0.0331(13) Uani 1 1 d . .
C38 C 0.8961(5) 0.0616(4) 0.6725(4) 0.0332(13) Uani 1 1 d . .
C39 C 0.9150(6) 0.0964(5) 0.4384(5) 0.0503(18) Uani 1 1 d . .
H39A H 0.9675 0.0738 0.3933 0.075 Uiso 1 1 calc R U
H39B H 0.9581 0.1176 0.4916 0.075 Uiso 1 1 calc R U
H39C H 0.8715 0.1358 0.4067 0.075 Uiso 1 1 calc R U
C40 C 0.7723(6) 0.0015(5) 0.3907(5) 0.0494(18) Uani 1 1 d . .
H40A H 0.7324 0.0402 0.3544 0.074 Uiso 1 1 calc R U
H40B H 0.7174 -0.0351 0.4136 0.074 Uiso 1 1 calc R U
H40C H 0.8275 -0.0233 0.3500 0.074 Uiso 1 1 calc R U
C41 C 0.9550(4) 0.0820(3) 0.7664(4) 0.0287(12) Uani 1 1 d . .
C42 C 1.0856(5) 0.0861(4) 0.7516(5) 0.0350(13) Uani 1 1 d . .
C43 C 0.9488(5) 0.0193(3) 0.8383(4) 0.0297(12) Uani 1 1 d . .
C44 C 0.8559(5) -0.0172(4) 0.8754(4) 0.0349(13) Uani 1 1 d . .
H44 H 0.7810 -0.0011 0.8602 0.042 Uiso 1 1 calc R U
C45 C 0.8739(7) -0.0777(4) 0.9352(5) 0.0462(17) Uani 1 1 d . .
H45 H 0.8110 -0.1038 0.9607 0.055 Uiso 1 1 calc R U
C46 C 0.9829(6) -0.0998(4) 0.9576(5) 0.0457(16) Uani 1 1 d . .
H46 H 0.9934 -0.1416 0.9981 0.055 Uiso 1 1 calc R U
C47 C 1.0777(6) -0.0637(4) 0.9234(5) 0.0422(16) Uani 1 1 d . .
H47 H 1.1524 -0.0791 0.9402 0.051 Uiso 1 1 calc R U
C48 C 1.0584(5) -0.0039(4) 0.8634(4) 0.0341(13) Uani 1 1 d . .
C49 C 1.2578(5) 0.0237(5) 0.8133(6) 0.0496(18) Uani 1 1 d . .
H49A H 1.2676 -0.0224 0.7771 0.074 Uiso 1 1 calc R U
H49B H 1.2890 0.0170 0.8773 0.074 Uiso 1 1 calc R U
H49C H 1.2977 0.0645 0.7818 0.074 Uiso 1 1 calc R U
C50 C 0.9208(5) 0.1571(4) 0.8080(4) 0.0324(13) Uani 1 1 d . .
C51 C 0.8755(5) 0.1699(4) 0.8947(4) 0.0349(13) Uani 1 1 d . .
H51 H 0.8610 0.1326 0.9407 0.042 Uiso 1 1 calc R U
C52 C 0.9261(5) 0.2283(4) 0.7601(4) 0.0333(13) Uani 1 1 d . .
C53 C 0.9577(5) 0.2525(4) 0.6700(5) 0.0375(14) Uani 1 1 d . .
H53 H 0.9873 0.2183 0.6253 0.045 Uiso 1 1 calc R U
C54 C 0.9454(6) 0.3260(4) 0.6472(5) 0.0438(16) Uani 1 1 d . .
H54 H 0.9645 0.3423 0.5853 0.053 Uiso 1 1 calc R U
C55 C 0.9055(6) 0.3777(4) 0.7124(6) 0.0479(17) Uani 1 1 d . .
H55 H 0.9000 0.4286 0.6946 0.057 Uiso 1 1 calc R U
C56 C 0.8740(6) 0.3569(4) 0.8018(5) 0.0423(16) Uani 1 1 d . .
H56 H 0.8472 0.3923 0.8462 0.051 Uiso 1 1 calc R U
C57 C 0.8829(5) 0.2808(4) 0.8250(4) 0.0357(14) Uani 1 1 d . .
C58 C 0.6231(5) 0.1673(4) 0.6651(4) 0.0356(14) Uani 1 1 d . .
C59 C 0.6355(5) 0.2422(4) 0.6411(5) 0.0464(17) Uani 1 1 d . .
H59 H 0.7082 0.2650 0.6437 0.056 Uiso 1 1 calc R U
C60 C 0.5424(5) 0.2828(4) 0.6138(5) 0.0451(16) Uani 1 1 d . .
H60 H 0.5510 0.3338 0.5974 0.054 Uiso 1 1 calc R U
C61 C 0.4354(5) 0.2502(4) 0.6098(5) 0.0380(15) Uani 1 1 d . .
C62 C 0.4228(5) 0.1763(4) 0.6327(5) 0.0432(16) Uani 1 1 d . .
H62 H 0.3503 0.1534 0.6289 0.052 Uiso 1 1 calc R U
C63 C 0.5172(5) 0.1356(4) 0.6615(5) 0.0429(16) Uani 1 1 d . .
H63 H 0.5083 0.0849 0.6789 0.051 Uiso 1 1 calc R U
C64 C 0.2390(5) 0.2639(5) 0.5710(6) 0.0526(19) Uani 1 1 d . .
H64A H 0.2419 0.2249 0.5225 0.079 Uiso 1 1 calc R U
H64B H 0.1840 0.3020 0.5518 0.079 Uiso 1 1 calc R U
H64C H 0.2159 0.2419 0.6314 0.079 Uiso 1 1 calc R U
C65 C 0.9239(9) 0.3121(6) 0.2925(8) 0.081(3) Uani 1 1 d . .
H65A H 0.9233 0.2897 0.2285 0.097 Uiso 1 1 calc R U
H65B H 0.9382 0.3662 0.2857 0.097 Uiso 1 1 calc R U
C66 C 0.0907(9) 0.1010(7) 0.0548(10) 0.095(4) Uani 1 1 d . .
H66A H 0.0862 0.1135 -0.0134 0.114 Uiso 1 1 calc R U
H66B H 0.0295 0.0648 0.0681 0.114 Uiso 1 1 calc R U
Cl1 Cl 1.03209(19) 0.27265(15) 0.3593(2) 0.0799(7) Uani 1 1 d . .
Cl2 Cl 0.7924(2) 0.29872(19) 0.3443(3) 0.1248(16) Uani 1 1 d . .
Cl3 Cl 0.06645(19) 0.18099(18) 0.1196(2) 0.0864(8) Uani 1 1 d . .
Cl4 Cl 0.2223(2) 0.05804(15) 0.07805(19) 0.0780(7) Uani 1 1 d . .

loop_
_atom_site_aniso_label
_atom_site_aniso_U_11
_atom_site_aniso_U_22
_atom_site_aniso_U_33
_atom_site_aniso_U_23
_atom_site_aniso_U_13
_atom_site_aniso_U_12
N1 0.043(3) 0.026(3) 0.036(3) 0.002(2) 0.006(2) -0.002(2)
N2 0.046(3) 0.025(3) 0.036(3) 0.001(2) 0.003(2) -0.003(2)
N3 0.055(3) 0.015(3) 0.051(3) -0.005(2) 0.007(3) -0.001(2)
N4 0.029(2) 0.044(3) 0.036(3) 0.002(2) 0.000(2) 0.006(2)
N5 0.026(2) 0.042(3) 0.044(3) -0.004(2) -0.002(2) 0.003(2)
N6 0.037(3) 0.034(3) 0.042(3) -0.009(2) 0.006(2) 0.001(2)
O1 0.057(3) 0.025(3) 0.045(2) 0.003(2) 0.012(2) 0.0032(19)
O2 0.038(2) 0.028(3) 0.047(2) 0.0006(19) 0.0098(19) -0.0004(17)
O3 0.048(3) 0.061(4) 0.060(3) 0.031(3) 0.015(2) 0.008(2)
O4 0.033(2) 0.034(3) 0.044(2) 0.0003(19) 0.0057(18) 0.0056(18)
O5 0.035(2) 0.036(3) 0.052(3) 0.003(2) 0.012(2) 0.0014(18)
O6 0.034(2) 0.043(3) 0.061(3) 0.013(2) -0.002(2) 0.0036(19)
C1 0.030(3) 0.025(3) 0.037(3) 0.000(2) 0.001(2) -0.001(2)
C2 0.046(3) 0.033(4) 0.040(3) 0.002(3) 0.008(3) -0.003(3)
C3 0.050(3) 0.023(4) 0.040(3) -0.001(3) 0.005(3) -0.004(3)
C4 0.074(5) 0.030(4) 0.041(4) -0.003(3) 0.011(3) -0.015(3)
C5 0.034(3) 0.033(4) 0.038(3) -0.002(3) 0.008(2) -0.004(2)
C6 0.034(3) 0.022(3) 0.037(3) 0.002(2) 0.008(2) 0.002(2)
C7 0.051(4) 0.054(5) 0.056(4) -0.005(4) 0.009(3) 0.018(4)
C8 0.067(4) 0.038(4) 0.042(4) -0.003(3) 0.004(3) -0.009(3)
C9 0.034(3) 0.022(3) 0.033(3) -0.002(2) 0.003(2) 0.004(2)
C10 0.040(3) 0.024(3) 0.035(3) -0.005(3) 0.007(3) -0.003(2)
C11 0.035(3) 0.027(4) 0.043(3) -0.004(3) 0.001(2) 0.005(2)
C12 0.035(3) 0.029(4) 0.058(4) -0.003(3) 0.005(3) 0.000(3)
C13 0.039(3) 0.049(5) 0.068(5) -0.016(4) -0.008(3) 0.008(3)
C14 0.056(4) 0.059(5) 0.049(4) -0.013(4) -0.014(3) 0.014(4)
C15 0.063(4) 0.049(5) 0.036(3) -0.003(3) -0.008(3) 0.011(4)
C16 0.047(4) 0.042(4) 0.036(3) -0.008(3) -0.002(3) 0.006(3)
C17 0.068(5) 0.049(5) 0.049(4) 0.018(4) 0.014(4) -0.002(4)
C18 0.036(3) 0.021(3) 0.033(3) 0.001(2) 0.004(2) -0.003(2)
C19 0.048(4) 0.028(4) 0.040(3) -0.006(3) 0.005(3) -0.001(3)
C20 0.037(3) 0.026(4) 0.038(3) -0.001(3) 0.009(2) 0.004(2)
C21 0.032(3) 0.037(4) 0.043(3) 0.002(3) 0.008(3) 0.000(3)
C22 0.035(3) 0.051(5) 0.047(4) 0.001(3) 0.001(3) 0.002(3)
C23 0.046(4) 0.035(4) 0.060(4) 0.013(3) 0.018(3) 0.012(3)
C24 0.051(4) 0.034(4) 0.052(4) 0.004(3) 0.019(3) 0.012(3)
C25 0.040(3) 0.036(4) 0.038(3) 0.005(3) 0.013(3) 0.004(3)
C26 0.036(3) 0.025(3) 0.039(3) 0.002(2) 0.005(2) -0.008(2)
C27 0.037(3) 0.037(4) 0.052(4) 0.010(3) 0.009(3) 0.006(3)
C28 0.036(3) 0.045(4) 0.045(3) 0.011(3) 0.014(3) -0.006(3)
C29 0.032(3) 0.039(4) 0.039(3) 0.004(3) 0.009(2) 0.004(3)
C30 0.035(3) 0.059(5) 0.045(4) 0.016(3) 0.007(3) 0.006(3)
C31 0.031(3) 0.044(4) 0.044(3) 0.004(3) 0.006(3) 0.005(3)
C32 0.057(4) 0.052(5) 0.051(4) 0.019(4) 0.020(3) -0.002(4)
C33 0.032(3) 0.027(3) 0.039(3) -0.003(3) 0.006(2) 0.003(2)
C34 0.032(3) 0.046(4) 0.037(3) 0.006(3) 0.001(2) 0.004(3)
C35 0.035(3) 0.047(4) 0.032(3) 0.004(3) 0.002(2) -0.002(3)
C36 0.038(3) 0.037(4) 0.038(3) -0.004(3) 0.003(3) 0.004(3)
C37 0.030(3) 0.030(4) 0.040(3) 0.002(3) 0.006(2) 0.001(2)
C38 0.032(3) 0.031(4) 0.037(3) 0.000(3) 0.004(2) -0.002(2)
C39 0.048(4) 0.058(5) 0.045(4) 0.009(3) 0.009(3) -0.003(3)
C40 0.045(4) 0.062(5) 0.041(4) -0.001(3) 0.000(3) 0.004(3)
C41 0.024(2) 0.026(3) 0.036(3) 0.002(2) 0.002(2) 0.002(2)
C42 0.029(3) 0.029(4) 0.046(3) -0.003(3) 0.004(3) 0.001(2)
C43 0.036(3) 0.018(3) 0.035(3) -0.003(2) 0.005(2) -0.001(2)
C44 0.037(3) 0.031(4) 0.037(3) 0.001(3) 0.003(2) 0.001(3)
C45 0.058(4) 0.032(4) 0.049(4) 0.007(3) 0.012(3) -0.003(3)
C46 0.059(4) 0.033(4) 0.045(4) 0.009(3) 0.001(3) 0.006(3)
C47 0.045(4) 0.040(4) 0.041(3) -0.001(3) -0.010(3) 0.010(3)
C48 0.037(3) 0.031(4) 0.034(3) -0.002(3) -0.003(2) -0.001(2)
C49 0.029(3) 0.056(5) 0.064(4) -0.003(4) -0.003(3) 0.009(3)
C50 0.026(3) 0.033(4) 0.039(3) 0.001(3) 0.002(2) 0.001(2)
C51 0.033(3) 0.036(4) 0.036(3) -0.001(3) -0.001(2) 0.003(3)
C52 0.027(3) 0.031(4) 0.042(3) -0.001(3) -0.001(2) 0.003(2)
C53 0.035(3) 0.034(4) 0.044(3) 0.004(3) 0.006(3) 0.005(3)
C54 0.043(4) 0.032(4) 0.056(4) 0.009(3) 0.007(3) -0.001(3)
C55 0.048(4) 0.030(4) 0.066(5) 0.007(3) 0.003(3) 0.002(3)
C56 0.045(3) 0.029(4) 0.053(4) -0.006(3) 0.003(3) 0.000(3)
C57 0.032(3) 0.038(4) 0.038(3) 0.000(3) 0.001(2) -0.002(3)
C58 0.027(3) 0.037(4) 0.043(3) -0.001(3) 0.005(2) 0.004(2)
C59 0.028(3) 0.050(5) 0.061(4) 0.010(4) -0.003(3) -0.003(3)
C60 0.037(3) 0.035(4) 0.063(4) 0.008(3) -0.002(3) -0.002(3)
C61 0.027(3) 0.040(4) 0.047(3) 0.007(3) 0.003(3) 0.009(3)
C62 0.025(3) 0.043(4) 0.062(4) 0.011(3) -0.003(3) -0.002(3)
C63 0.037(3) 0.027(4) 0.065(4) 0.002(3) 0.006(3) -0.002(3)
C64 0.032(3) 0.053(5) 0.072(5) 0.016(4) -0.001(3) 0.005(3)
C65 0.099(7) 0.046(6) 0.098(7) -0.022(5) -0.019(6) 0.000(5)
C66 0.070(6) 0.099(10) 0.117(9) -0.029(8) -0.006(6) -0.009(6)
Cl1 0.0554(11) 0.0654(16) 0.119(2) 0.0048(14) 0.0010(12) -0.0025(10)
Cl2 0.0592(13) 0.098(2) 0.217(4) -0.083(3) -0.0240(18) 0.0144(14)
Cl3 0.0519(11) 0.109(2) 0.0990(17) -0.0248(16) 0.0152(11) -0.0041(12)
Cl4 0.0770(14) 0.0638(16) 0.0929(16) -0.0149(13) -0.0201(12) -0.0038(11)

loop_
_atom_type_symbol
_atom_type_description
_atom_type_scat_dispersion_real
_atom_type_scat_dispersion_imag
_atom_type_scat_source
C C 0.0181 0.0091 'International Tables Vol C Tables 4.2.6.8 and 6.1.1.4'
H H 0.0000 0.0000 'International Tables Vol C Tables 4.2.6.8 and 6.1.1.4'
N N 0.0311 0.0180 'International Tables Vol C Tables 4.2.6.8 and 6.1.1.4'
O O 0.0492 0.0322 'International Tables Vol C Tables 4.2.6.8 and 6.1.1.4'
Cl Cl 0.3639 0.7018 'International Tables Vol C Tables 4.2.6.8 and 6.1.1.4'

loop_
_geom_angle_atom_site_label_1
_geom_angle_atom_site_label_2
_geom_angle_atom_site_label_3
_geom_angle
C1 N1 C26 125.3(5)
C1 N1 H1A 117.4
C26 N1 H1A 117.4
C10 N2 C16 111.2(5)
C10 N2 C17 123.6(6)
C16 N2 C17 123.3(6)
C19 N3 C25 107.7(6)
C19 N3 H3A 126.1
C25 N3 H3A 126.1
C33 N4 C58 126.2(5)
C33 N4 H4C 116.9
C58 N4 H4C 116.9
C42 N5 C48 110.6(5)
C42 N5 C49 121.0(6)
C48 N5 C49 123.8(6)
C51 N6 C57 108.9(5)
C51 N6 H6A 125.5
C57 N6 H6A 125.5
C29 O3 C32 117.2(5)
C61 O6 C64 116.7(6)
N1 C1 C6 122.8(6)
N1 C1 C2 116.3(5)
C6 C1 C2 120.9(6)
C1 C2 C3 114.2(6)
C1 C2 H2A 108.7
C3 C2 H2A 108.7
C1 C2 H2B 108.7
C3 C2 H2B 108.7
H2A C2 H2B 107.6
C4 C3 C7 110.1(6)
C4 C3 C8 110.0(6)
C7 C3 C8 109.2(6)
C4 C3 C2 108.8(6)
C7 C3 C2 108.7(6)
C8 C3 C2 110.0(6)
C3 C4 C5 115.4(6)
C3 C4 H4A 108.4
C5 C4 H4A 108.4
C3 C4 H4B 108.4
C5 C4 H4B 108.4
H4A C4 H4B 107.5
O1 C5 C6 121.8(6)
O1 C5 C4 118.1(6)
C6 C5 C4 120.1(6)
C1 C6 C5 118.3(5)
C1 C6 C9 125.8(5)
C5 C6 C9 115.4(5)
C3 C7 H7A 109.5
C3 C7 H7B 109.5
H7A C7 H7B 109.5
C3 C7 H7C 109.5
H7A C7 H7C 109.5
H7B C7 H7C 109.5
C3 C8 H8A 109.5
C3 C8 H8B 109.5
H8A C8 H8B 109.5
C3 C8 H8C 109.5
H8A C8 H8C 109.5
H8B C8 H8C 109.5
C11 C9 C18 111.0(5)
C11 C9 C6 114.9(5)
C18 C9 C6 112.7(5)
C11 C9 C10 101.5(5)
C18 C9 C10 106.2(4)
C6 C9 C10 109.6(5)
O2 C10 N2 125.4(6)
O2 C10 C9 126.5(6)
N2 C10 C9 107.9(5)
C12 C11 C16 119.9(6)
C12 C11 C9 130.6(6)
C16 C11 C9 109.4(5)
C11 C12 C13 119.2(7)
C11 C12 H12 120.4
C13 C12 H12 120.4
C14 C13 C12 119.8(7)
C14 C13 H13 120.1
C12 C13 H13 120.1
C13 C14 C15 121.6(7)
C13 C14 H14 119.2
C15 C14 H14 119.2
C16 C15 C14 117.1(7)
C16 C15 H15 121.5
C14 C15 H15 121.5
C15 C16 C11 122.3(7)
C15 C16 N2 128.0(7)
C11 C16 N2 109.7(6)
N2 C17 H17A 109.5
N2 C17 H17B 109.5
H17A C17 H17B 109.5
N2 C17 H17C 109.5
H17A C17 H17C 109.5
H17B C17 H17C 109.5
C19 C18 C20 105.4(6)
C19 C18 C9 126.3(6)
C20 C18 C9 128.3(5)
N3 C19 C18 110.7(6)
N3 C19 H19 124.6
C18 C19 H19 124.6
C25 C20 C21 119.2(6)
C25 C20 C18 107.0(6)
C21 C20 C18 133.7(6)
C22 C21 C20 117.8(7)
C22 C21 H21 121.1
C20 C21 H21 121.1
C21 C22 C23 121.4(7)
C21 C22 H22 119.3
C23 C22 H22 119.3
C24 C23 C22 121.2(7)
C24 C23 H23 119.4
C22 C23 H23 119.4
C23 C24 C25 117.6(7)
C23 C24 H24 121.2
C25 C24 H24 121.2
N3 C25 C20 109.2(6)
N3 C25 C24 128.2(7)
C20 C25 C24 122.6(7)
C27 C26 C31 120.7(6)
C27 C26 N1 119.8(6)
C31 C26 N1 119.5(5)
C26 C27 C28 119.6(6)
C26 C27 H27 120.2
C28 C27 H27 120.2
C29 C28 C27 119.6(5)
C29 C28 H28 120.2
C27 C28 H28 120.2
C28 C29 O3 124.6(5)
C28 C29 C30 119.8(6)
O3 C29 C30 115.6(6)
C31 C30 C29 120.9(6)
C31 C30 H30 119.5
C29 C30 H30 119.5
C30 C31 C26 119.3(5)
C30 C31 H31 120.3
C26 C31 H31 120.3
O3 C32 H32A 109.5
O3 C32 H32B 109.5
H32A C32 H32B 109.5
O3 C32 H32C 109.5
H32A C32 H32C 109.5
H32B C32 H32C 109.5
N4 C33 C38 123.8(6)
N4 C33 C34 115.0(5)
C38 C33 C34 121.2(5)
C33 C34 C35 115.1(5)
C33 C34 H34A 108.5
C35 C34 H34A 108.5
C33 C34 H34B 108.5
C35 C34 H34B 108.5
H34A C34 H34B 107.5
C39 C35 C36 111.1(6)
C39 C35 C40 108.8(6)
C36 C35 C40 108.3(6)
C39 C35 C34 111.5(6)
C36 C35 C34 107.7(5)
C40 C35 C34 109.3(5)
C35 C36 C37 112.3(6)
C35 C36 H36A 109.1
C37 C36 H36A 109.1
C35 C36 H36B 109.1
C37 C36 H36B 109.1
H36A C36 H36B 107.9
O4 C37 C38 122.2(6)
O4 C37 C36 118.6(6)
C38 C37 C36 119.1(5)
C33 C38 C37 119.7(6)
C33 C38 C41 125.7(5)
C37 C38 C41 114.2(5)
C35 C39 H39A 109.5
C35 C39 H39B 109.5
H39A C39 H39B 109.5
C35 C39 H39C 109.5
H39A C39 H39C 109.5
H39B C39 H39C 109.5
C35 C40 H40A 109.5
C35 C40 H40B 109.5
H40A C40 H40B 109.5
C35 C40 H40C 109.5
H40A C40 H40C 109.5
H40B C40 H40C 109.5
C43 C41 C50 112.5(5)
C43 C41 C38 112.1(5)
C50 C41 C38 115.1(5)
C43 C41 C42 100.3(5)
C50 C41 C42 106.0(5)
C38 C41 C42 109.5(5)
O5 C42 N5 124.6(5)
O5 C42 C41 127.1(6)
N5 C42 C41 108.2(5)
C44 C43 C48 119.7(6)
C44 C43 C41 130.4(6)
C48 C43 C41 109.9(5)
C43 C44 C45 118.9(6)
C43 C44 H44 120.6
C45 C44 H44 120.6
C46 C45 C44 120.0(7)
C46 C45 H45 120.0
C44 C45 H45 120.0
C45 C46 C47 122.6(7)
C45 C46 H46 118.7
C47 C46 H46 118.7
C46 C47 C48 116.7(6)
C46 C47 H47 121.7
C48 C47 H47 121.7
C47 C48 N5 128.3(6)
C47 C48 C43 122.2(6)
N5 C48 C43 109.5(6)
N5 C49 H49A 109.5
N5 C49 H49B 109.5
H49A C49 H49B 109.5
N5 C49 H49C 109.5
H49A C49 H49C 109.5
H49B C49 H49C 109.5
C51 C50 C52 106.8(6)
C51 C50 C41 127.1(6)
C52 C50 C41 126.0(5)
C50 C51 N6 110.3(6)
C50 C51 H51 124.9
N6 C51 H51 124.9
C53 C52 C57 118.9(6)
C53 C52 C50 135.4(6)
C57 C52 C50 105.6(5)
C54 C53 C52 119.1(6)
C54 C53 H53 120.4
C52 C53 H53 120.4
C53 C54 C55 121.5(7)
C53 C54 H54 119.3
C55 C54 H54 119.3
C56 C55 C54 121.6(7)
C56 C55 H55 119.2
C54 C55 H55 119.2
C55 C56 C57 117.3(6)
C55 C56 H56 121.4
C57 C56 H56 121.4
N6 C57 C56 130.2(6)
N6 C57 C52 108.3(6)
C56 C57 C52 121.5(6)
C63 C58 C59 119.2(6)
C63 C58 N4 121.0(6)
C59 C58 N4 119.8(6)
C60 C59 C58 119.7(6)
C60 C59 H59 120.1
C58 C59 H59 120.1
C59 C60 C61 120.7(7)
C59 C60 H60 119.6
C61 C60 H60 119.6
C62 C61 O6 124.7(6)
C62 C61 C60 119.8(6)
O6 C61 C60 115.4(6)
C61 C62 C63 119.2(6)
C61 C62 H62 120.4
C63 C62 H62 120.4
C58 C63 C62 121.2(7)
C58 C63 H63 119.4
C62 C63 H63 119.4
O6 C64 H64A 109.5
O6 C64 H64B 109.5
H64A C64 H64B 109.5
O6 C64 H64C 109.5
H64A C64 H64C 109.5
H64B C64 H64C 109.5
Cl1 C65 Cl2 111.7(7)
Cl1 C65 H65A 109.3
Cl2 C65 H65A 109.3
Cl1 C65 H65B 109.3
Cl2 C65 H65B 109.3
H65A C65 H65B 107.9
Cl3 C66 Cl4 114.5(6)
Cl3 C66 H66A 108.6
Cl4 C66 H66A 108.6
Cl3 C66 H66B 108.6
Cl4 C66 H66B 108.6
H66A C66 H66B 107.6

loop_
_geom_bond_atom_site_label_1
_geom_bond_atom_site_label_2
_geom_bond_distance
N1 C1 1.345(8)
N1 C26 1.443(8)
N1 H1A 0.8800
N2 C10 1.370(8)
N2 C16 1.403(9)
N2 C17 1.444(9)
N3 C19 1.365(9)
N3 C25 1.369(9)
N3 H3A 0.8800
N4 C33 1.337(8)
N4 C58 1.436(8)
N4 H4C 0.8800
N5 C42 1.385(9)
N5 C48 1.395(8)
N5 C49 1.452(8)
N6 C51 1.364(9)
N6 C57 1.369(8)
N6 H6A 0.8800
O1 C5 1.240(8)
O2 C10 1.217(7)
O3 C29 1.369(8)
O3 C32 1.428(8)
O4 C37 1.230(7)
O5 C42 1.211(8)
O6 C61 1.382(8)
O6 C64 1.422(8)
C1 C6 1.378(8)
C1 C2 1.491(9)
C2 C3 1.522(9)
C2 H2A 0.9900
C2 H2B 0.9900
C3 C4 1.502(9)
C3 C7 1.522(10)
C3 C8 1.522(9)
C4 C5 1.507(9)
C4 H4A 0.9900
C4 H4B 0.9900
C5 C6 1.445(9)
C6 C9 1.538(8)
C7 H7A 0.9800
C7 H7B 0.9800
C7 H7C 0.9800
C8 H8A 0.9800
C8 H8B 0.9800
C8 H8C 0.9800
C9 C11 1.505(8)
C9 C18 1.520(8)
C9 C10 1.555(8)
C11 C12 1.382(9)
C11 C16 1.391(10)
C12 C13 1.400(10)
C12 H12 0.9500
C13 C14 1.388(12)
C13 H13 0.9500
C14 C15 1.403(12)
C14 H14 0.9500
C15 C16 1.382(10)
C15 H15 0.9500
C17 H17A 0.9800
C17 H17B 0.9800
C17 H17C 0.9800
C18 C19 1.375(9)
C18 C20 1.439(9)
C19 H19 0.9500
C20 C25 1.382(10)
C20 C21 1.423(9)
C21 C22 1.388(10)
C21 H21 0.9500
C22 C23 1.399(11)
C22 H22 0.9500
C23 C24 1.371(11)
C23 H23 0.9500
C24 C25 1.403(10)
C24 H24 0.9500
C26 C27 1.373(8)
C26 C31 1.382(9)
C27 C28 1.406(9)
C27 H27 0.9500
C28 C29 1.358(9)
C28 H28 0.9500
C29 C30 1.400(8)
C30 C31 1.359(10)
C30 H30 0.9500
C31 H31 0.9500
C32 H32A 0.9800
C32 H32B 0.9800
C32 H32C 0.9800
C33 C38 1.382(9)
C33 C34 1.527(9)
C34 C35 1.529(8)
C34 H34A 0.9900
C34 H34B 0.9900
C35 C39 1.524(9)
C35 C36 1.526(9)
C35 C40 1.529(10)
C36 C37 1.527(9)
C36 H36A 0.9900
C36 H36B 0.9900
C37 C38 1.433(8)
C38 C41 1.535(8)
C39 H39A 0.9800
C39 H39B 0.9800
C39 H39C 0.9800
C40 H40A 0.9800
C40 H40B 0.9800
C40 H40C 0.9800
C41 C43 1.518(8)
C41 C50 1.526(9)
C41 C42 1.558(7)
C43 C44 1.384(8)
C43 C48 1.400(9)
C44 C45 1.392(9)
C44 H44 0.9500
C45 C46 1.379(10)
C45 H45 0.9500
C46 C47 1.384(10)
C46 H46 0.9500
C47 C48 1.384(9)
C47 H47 0.9500
C49 H49A 0.9800
C49 H49B 0.9800
C49 H49C 0.9800
C50 C51 1.360(8)
C50 C52 1.449(9)
C51 H51 0.9500
C52 C53 1.399(9)
C52 C57 1.413(9)
C53 C54 1.366(10)
C53 H53 0.9500
C54 C55 1.393(11)
C54 H54 0.9500
C55 C56 1.370(10)
C55 H55 0.9500
C56 C57 1.409(10)
C56 H56 0.9500
C58 C63 1.372(9)
C58 C59 1.396(10)
C59 C60 1.370(10)
C59 H59 0.9500
C60 C61 1.391(9)
C60 H60 0.9500
C61 C62 1.374(10)
C62 C63 1.389(9)
C62 H62 0.9500
C63 H63 0.9500
C64 H64A 0.9800
C64 H64B 0.9800
C64 H64C 0.9800
C65 Cl1 1.730(11)
C65 Cl2 1.738(12)
C65 H65A 0.9900
C65 H65B 0.9900
C66 Cl3 1.729(12)
C66 Cl4 1.760(12)
C66 H66A 0.9900
C66 H66B 0.9900

loop_
_geom_hbond_atom_site_label_D
_geom_hbond_atom_site_label_H
_geom_hbond_atom_site_label_A
_geom_hbond_distance_DH
_geom_hbond_distance_HA
_geom_hbond_distance_DA
_geom_hbond_angle_DHA
_geom_hbond_site_symmetry_A
C32 H32B Cl2 0.98 2.95 3.844(8) 152.7 2_646
C64 H64C O5 0.98 2.49 3.298(9) 139.8 1_455
C65 H65B O4 0.99 2.16 3.053(11) 149.2 2_756

loop_
_geom_torsion_atom_site_label_1
_geom_torsion_atom_site_label_2
_geom_torsion_atom_site_label_3
_geom_torsion_atom_site_label_4
_geom_torsion
C26 N1 C1 C6 173.4(5)
C26 N1 C1 C2 -4.0(9)
N1 C1 C2 C3 -144.3(6)
C6 C1 C2 C3 38.2(8)
C1 C2 C3 C4 -50.1(8)
C1 C2 C3 C7 69.9(7)
C1 C2 C3 C8 -170.6(5)
C7 C3 C4 C5 -73.2(8)
C8 C3 C4 C5 166.4(7)
C2 C3 C4 C5 45.9(9)
C3 C4 C5 O1 151.1(6)
C3 C4 C5 C6 -29.1(10)
N1 C1 C6 C5 164.4(6)
C2 C1 C6 C5 -18.2(9)
N1 C1 C6 C9 -7.1(9)
C2 C1 C6 C9 170.2(6)
O1 C5 C6 C1 -166.8(6)
C4 C5 C6 C1 13.4(9)
O1 C5 C6 C9 5.6(8)
C4 C5 C6 C9 -174.2(6)
C1 C6 C9 C11 94.5(7)
C5 C6 C9 C11 -77.3(7)
C1 C6 C9 C18 -34.0(8)
C5 C6 C9 C18 154.2(5)
C1 C6 C9 C10 -152.1(6)
C5 C6 C9 C10 36.1(7)
C16 N2 C10 O2 -179.0(6)
C17 N2 C10 O2 -14.5(10)
C16 N2 C10 C9 5.0(7)
C17 N2 C10 C9 169.5(6)
C11 C9 C10 O2 179.4(6)
C18 C9 C10 O2 -64.5(8)
C6 C9 C10 O2 57.5(8)
C11 C9 C10 N2 -4.7(6)
C18 C9 C10 N2 111.4(5)
C6 C9 C10 N2 -126.6(5)
C18 C9 C11 C12 69.1(8)
C6 C9 C11 C12 -60.3(9)
C10 C9 C11 C12 -178.4(7)
C18 C9 C11 C16 -109.7(6)
C6 C9 C11 C16 121.0(6)
C10 C9 C11 C16 2.9(6)
C16 C11 C12 C13 0.8(10)
C9 C11 C12 C13 -177.8(6)
C11 C12 C13 C14 -1.0(11)
C12 C13 C14 C15 -1.2(12)
C13 C14 C15 C16 3.3(11)
C14 C15 C16 C11 -3.5(11)
C14 C15 C16 N2 177.1(7)
C12 C11 C16 C15 1.5(10)
C9 C11 C16 C15 -179.6(6)
C12 C11 C16 N2 -179.0(6)
C9 C11 C16 N2 -0.1(7)
C10 N2 C16 C15 176.3(7)
C17 N2 C16 C15 11.7(11)
C10 N2 C16 C11 -3.2(8)
C17 N2 C16 C11 -167.8(6)
C11 C9 C18 C19 0.9(8)
C6 C9 C18 C19 131.4(6)
C10 C9 C18 C19 -108.6(6)
C11 C9 C18 C20 -175.3(6)
C6 C9 C18 C20 -44.8(8)
C10 C9 C18 C20 75.2(7)
C25 N3 C19 C18 0.3(7)
C20 C18 C19 N3 0.8(7)
C9 C18 C19 N3 -176.1(5)
C19 C18 C20 C25 -1.6(6)
C9 C18 C20 C25 175.3(5)
C19 C18 C20 C21 -178.8(6)
C9 C18 C20 C21 -1.9(10)
C25 C20 C21 C22 -2.3(8)
C18 C20 C21 C22 174.7(6)
C20 C21 C22 C23 2.2(9)
C21 C22 C23 C24 -1.4(10)
C22 C23 C24 C25 0.6(9)
C19 N3 C25 C20 -1.3(7)
C19 N3 C25 C24 176.5(6)
C21 C20 C25 N3 179.4(5)
C18 C20 C25 N3 1.8(6)
C21 C20 C25 C24 1.5(9)
C18 C20 C25 C24 -176.2(5)
C23 C24 C25 N3 -178.2(6)
C23 C24 C25 C20 -0.6(9)
C1 N1 C26 C27 87.5(8)
C1 N1 C26 C31 -94.3(8)
C31 C26 C27 C28 1.8(11)
N1 C26 C27 C28 180.0(6)
C26 C27 C28 C29 -0.7(11)
C27 C28 C29 O3 -179.1(7)
C27 C28 C29 C30 -0.1(11)
C32 O3 C29 C28 -1.8(11)
C32 O3 C29 C30 179.1(7)
C28 C29 C30 C31 -0.2(12)
O3 C29 C30 C31 178.8(7)
C29 C30 C31 C26 1.3(12)
C27 C26 C31 C30 -2.1(11)
N1 C26 C31 C30 179.7(7)
C58 N4 C33 C38 165.5(6)
C58 N4 C33 C34 -18.1(9)
N4 C33 C34 C35 171.6(6)
C38 C33 C34 C35 -11.9(9)
C33 C34 C35 C39 -76.4(7)
C33 C34 C35 C36 45.8(8)
C33 C34 C35 C40 163.2(6)
C39 C35 C36 C37 66.7(7)
C40 C35 C36 C37 -173.8(5)
C34 C35 C36 C37 -55.8(7)
C35 C36 C37 O4 -150.9(5)
C35 C36 C37 C38 33.6(8)
N4 C33 C38 C37 162.0(6)
C34 C33 C38 C37 -14.2(9)
N4 C33 C38 C41 -10.5(10)
C34 C33 C38 C41 173.2(6)
O4 C37 C38 C33 -172.3(6)
C36 C37 C38 C33 3.0(9)
O4 C37 C38 C41 1.1(9)
C36 C37 C38 C41 176.4(5)
C33 C38 C41 C43 104.7(7)
C37 C38 C41 C43 -68.2(6)
C33 C38 C41 C50 -25.6(9)
C37 C38 C41 C50 161.5(5)
C33 C38 C41 C42 -144.9(6)
C37 C38 C41 C42 42.2(7)
C48 N5 C42 O5 -170.6(6)
C49 N5 C42 O5 -13.7(10)
C48 N5 C42 C41 12.5(7)
C49 N5 C42 C41 169.5(6)
C43 C41 C42 O5 173.8(6)
C50 C41 C42 O5 -68.9(8)
C38 C41 C42 O5 55.8(9)
C43 C41 C42 N5 -9.4(6)
C50 C41 C42 N5 107.8(6)
C38 C41 C42 N5 -127.4(6)
C50 C41 C43 C44 74.4(8)
C38 C41 C43 C44 -57.2(8)
C42 C41 C43 C44 -173.3(6)
C50 C41 C43 C48 -108.9(6)
C38 C41 C43 C48 119.5(5)
C42 C41 C43 C48 3.3(6)
C48 C43 C44 C45 -1.7(9)
C41 C43 C44 C45 174.7(6)
C43 C44 C45 C46 0.8(10)
C44 C45 C46 C47 0.6(11)
C45 C46 C47 C48 -1.0(11)
C46 C47 C48 N5 -179.4(6)
C46 C47 C48 C43 0.1(10)
C42 N5 C48 C47 169.1(6)
C49 N5 C48 C47 12.9(10)
C42 N5 C48 C43 -10.4(7)
C49 N5 C48 C43 -166.6(6)
C44 C43 C48 C47 1.3(9)
C41 C43 C48 C47 -175.8(6)
C44 C43 C48 N5 -179.1(5)
C41 C43 C48 N5 3.8(7)
C43 C41 C50 C51 -8.0(8)
C38 C41 C50 C51 122.0(7)
C42 C41 C50 C51 -116.7(7)
C43 C41 C50 C52 175.0(5)
C38 C41 C50 C52 -55.0(7)
C42 C41 C50 C52 66.3(7)
C52 C50 C51 N6 -1.3(7)
C41 C50 C51 N6 -178.8(5)
C57 N6 C51 C50 1.4(7)
C51 C50 C52 C53 -176.2(7)
C41 C50 C52 C53 1.3(11)
C51 C50 C52 C57 0.8(7)
C41 C50 C52 C57 178.2(5)
C57 C52 C53 C54 -0.4(9)
C50 C52 C53 C54 176.3(7)
C52 C53 C54 C55 2.0(10)
C53 C54 C55 C56 -1.7(11)
C54 C55 C56 C57 -0.4(11)
C51 N6 C57 C56 178.4(6)
C51 N6 C57 C52 -0.9(7)
C55 C56 C57 N6 -177.2(7)
C55 C56 C57 C52 2.0(10)
C53 C52 C57 N6 177.7(5)
C50 C52 C57 N6 0.1(7)
C53 C52 C57 C56 -1.7(9)
C50 C52 C57 C56 -179.3(6)
C33 N4 C58 C63 93.6(8)
C33 N4 C58 C59 -88.9(9)
C63 C58 C59 C60 -0.4(11)
N4 C58 C59 C60 -177.9(6)
C58 C59 C60 C61 0.1(12)
C64 O6 C61 C62 -3.8(10)
C64 O6 C61 C60 176.0(6)
C59 C60 C61 C62 -0.6(11)
C59 C60 C61 O6 179.7(7)
O6 C61 C62 C63 -178.9(7)
C60 C61 C62 C63 1.3(11)
C59 C58 C63 C62 1.2(11)
N4 C58 C63 C62 178.7(6)
C61 C62 C63 C58 -1.7(11)
